data_8100750
loop_
_publ_author_name
'Zukerman-Schpector, J.'
'Olivato, Paulo R.'
'Reis, A.K. C.A.'

_publ_section_title
;
Crystal structure of 4'-methylphenyl-2-ethylsulfonyl acetate, C~11~H~14~O~4~S
;
_journal_issue 4
_journal_name_full 'Zeitschrift f\"ur Kristallographie - New Crystal Structures'
_journal_page_first 527
_journal_page_last 528
_journal_volume 217
_journal_year 2002
_chemical_formula_moiety 'C11 H14 O4 S'
_chemical_formula_structural 'C11 H14 O4 S'
_chemical_formula_sum 'C11 H14 O4 S'
_chemical_formula_weight 242.28
_chemical_melting_point 364.0(7)
_space_group_IT_number 14
_symmetry_cell_setting monoclinic
_symmetry_space_group_name_Hall '-P 2yn'
_symmetry_space_group_name_H-M 'P 1 21/n 1'
_cell_angle_alpha 90.00
_cell_angle_beta 90.23(8)
_cell_angle_gamma 90.00
_cell_formula_units_Z 4
_cell_length_a 5.5464(9)
_cell_length_b 8.184(1)
_cell_length_c 25.787(3)
_cell_volume 1170.5(3)
_diffrn_ambient_temperature 291(1)
_exptl_crystal_density_diffrn 1.375
_refine_ls_R_factor_obs 0.0422
_refine_ls_wR_factor_obs 0.1007
_cod_depositor_comments
;
The following automatic conversions were performed:

'_chemical_melting_point' value '363.3 - 364.6' was changed to
'364.0(7)' - the average value was taken and precision was estimated.

Automatic conversion script
Id: cif_fix_values 1646 2011-03-28 12:23:43Z adriana 
;
_cod_original_sg_symbol_H-M 'P 21/n'
_cod_original_formula_sum 'C11 H14 O4 S1'
_cod_database_code 8100750

loop_
_symmetry_equiv_pos_as_xyz
'x, y, z'
'-x+1/2, y+1/2, -z+1/2'
'-x, -y, -z'
'x-1/2, -y-1/2, z-1/2'

loop_
_atom_site_label
_atom_site_type_symbol
_atom_site_fract_x
_atom_site_fract_y
_atom_site_fract_z
_atom_site_U_iso_or_equiv
_atom_site_adp_type
_atom_site_occupancy
_atom_site_symmetry_multiplicity
_atom_site_calc_flag
_atom_site_refinement_flags
_atom_site_disorder_assembly
_atom_site_disorder_group
S1 S 0.63673(12) 0.24829(9) 0.01710(2) 0.0353(2) Uani 1 4 d . . .
O1 O 0.2062(4) 0.1449(2) 0.11498(8) 0.0477(6) Uani 1 4 d . . .
O2 O 0.3369(5) 0.4038(3) 0.11501(9) 0.0643(7) Uani 1 4 d . . .
O3 O 0.7366(4) 0.0970(2) 0.03569(8) 0.0473(6) Uani 1 4 d . . .
O4 O 0.7537(4) 0.3963(2) 0.03366(8) 0.0473(6) Uani 1 4 d . . .
C1 C 0.1153(5) 0.1630(4) 0.16603(12) 0.0421(7) Uani 1 4 d . . .
C2 C -0.0915(6) 0.2491(4) 0.17352(12) 0.0527(8) Uani 1 4 d . . .
H2 H -0.1691 0.2992 0.1458 0.063 Uiso 1 4 calc R . .
C3 C -0.1836(6) 0.2608(5) 0.22302(12) 0.0548(8) Uani 1 4 d . . .
H3 H -0.3246 0.3200 0.2284 0.066 Uiso 1 4 calc R . .
C4 C -0.0726(6) 0.1874(4) 0.26458(12) 0.0502(8) Uani 1 4 d . . .
C5 C 0.1357(6) 0.1002(4) 0.25546(14) 0.0573(9) Uani 1 4 d . . .
H5 H 0.2132 0.0490 0.2830 0.069 Uiso 1 4 calc R . .
C6 C 0.2320(6) 0.0874(4) 0.20606(13) 0.0510(8) Uani 1 4 d . . .
H6 H 0.3730 0.0287 0.2003 0.061 Uiso 1 4 calc R . .
C7 C 0.2936(5) 0.2805(4) 0.09240(12) 0.0414(7) Uani 1 4 d . . .
C8 C 0.3271(5) 0.2564(4) 0.03505(10) 0.0376(6) Uani 1 4 d . . .
H8A H 0.2497 0.3455 0.0167 0.045 Uiso 1 4 calc R . .
H8B H 0.2490 0.1555 0.0247 0.045 Uiso 1 4 calc R . .
C9 C 0.6208(5) 0.2449(4) -0.05123(10) 0.0402(6) Uani 1 4 d . . .
H9A H 0.5308 0.1495 -0.0624 0.048 Uiso 1 4 calc R . .
H9B H 0.5362 0.3413 -0.0634 0.048 Uiso 1 4 calc R . .
C10 C 0.8728(6) 0.2404(4) -0.07483(12) 0.0533(8) Uani 1 4 d . . .
H10A H 0.9574 0.3389 -0.0660 0.080 Uiso 1 4 calc R . .
H10B H 0.8604 0.2317 -0.1119 0.080 Uiso 1 4 calc R . .
H10C H 0.9591 0.1479 -0.0615 0.080 Uiso 1 4 calc R . .
C11 C -0.1782(8) 0.2025(5) 0.31838(14) 0.0737(12) Uani 1 4 d . . .
H11A H -0.3362 0.1547 0.3188 0.111 Uiso 1 4 calc R . .
H11B H -0.1889 0.3158 0.3277 0.111 Uiso 1 4 calc R . .
H11C H -0.0764 0.1465 0.3428 0.111 Uiso 1 4 calc R . .

loop_
_atom_site_aniso_label
_atom_site_aniso_U_11
_atom_site_aniso_U_22
_atom_site_aniso_U_33
_atom_site_aniso_U_23
_atom_site_aniso_U_13
_atom_site_aniso_U_12
S1 0.0377(4) 0.0319(3) 0.0363(4) 0.0010(4) 0.0011(2) -0.0018(4)
O1 0.0643(14) 0.0323(11) 0.0465(13) -0.0003(9) 0.0154(10) -0.0066(10)
O2 0.098(2) 0.0431(13) 0.0516(14) -0.0117(11) 0.0185(13) -0.0219(13)
O3 0.0498(13) 0.0403(12) 0.0519(15) 0.0095(10) -0.0038(11) 0.0078(10)
O4 0.0475(13) 0.0426(12) 0.0517(15) -0.0053(10) 0.0008(10) -0.0131(10)
C1 0.0491(18) 0.0367(16) 0.0404(17) 0.0012(14) 0.0074(14) -0.0061(15)
C2 0.0540(18) 0.059(2) 0.0449(16) 0.0104(19) 0.0002(13) 0.014(2)
C3 0.0492(18) 0.059(2) 0.056(2) 0.0024(19) 0.0106(15) 0.0055(19)
C4 0.055(2) 0.0500(18) 0.0459(19) 0.0025(15) 0.0057(15) -0.0100(16)
C5 0.059(2) 0.059(2) 0.054(2) 0.0175(18) -0.0020(17) 0.0006(18)
C6 0.0497(19) 0.0460(19) 0.057(2) 0.0076(16) 0.0088(16) 0.0082(16)
C7 0.0443(16) 0.0366(18) 0.0432(17) 0.0014(14) 0.0047(13) 0.0003(14)
C8 0.0392(14) 0.0340(14) 0.0396(14) -0.0012(15) 0.0018(11) -0.0009(15)
C9 0.0488(16) 0.0367(15) 0.0351(14) 0.0002(15) 0.0035(12) -0.0030(16)
C10 0.0554(18) 0.055(2) 0.0490(18) 0.0005(19) 0.0163(14) -0.0025(19)
C11 0.088(3) 0.081(3) 0.052(2) 0.0007(19) 0.020(2) -0.008(2)

loop_
_geom_bond_atom_site_label_1
_geom_bond_atom_site_label_2
_geom_bond_distance
_geom_bond_site_symmetry_2
_geom_bond_publ_flag
S1 O3 1.438(2) . ?
S1 O4 1.438(2) . ?
S1 C9 1.764(3) . ?
S1 C8 1.782(3) . ?
O1 C7 1.345(3) . ?
O1 C1 1.419(3) . ?
O2 C7 1.190(3) . ?
C1 C2 1.360(4) . ?
C1 C6 1.364(4) . ?
C2 C3 1.380(4) . ?
C3 C4 1.372(5) . ?
C4 C5 1.379(5) . ?
C4 C11 1.513(4) . ?
C5 C6 1.387(5) . ?
C7 C8 1.504(4) . ?
C9 C10 1.527(4) . ?

loop_
_cod_related_entry_id
_cod_related_entry_database
_cod_related_entry_code
1 ChemSpider 21122357
